data_4028200
loop_
_publ_author_name
'Tomohiro Igarashi'
'Shigeru Arai'
'Atsushi Nishida'

_publ_section_title
;
 AntiCarbocyanative Cyclization of Enynes under Nickel Catalysis
;
_journal_name_full 'Journal of Organic Chemistry'
_journal_page_first 4366
_journal_page_last 4372
_journal_paper_doi 10.1021/jo400342y
_journal_volume 78
_journal_year 2013
_chemical_formula_sum 'C25 H40 N2 O2 S Si'
_chemical_formula_weight 460.74
_chemical_name_systematic
; 
 ? 
;
_space_group_IT_number 14
_symmetry_cell_setting monoclinic
_symmetry_space_group_name_Hall '-P 2ybc'
_symmetry_space_group_name_H-M 'P 1 21/c 1'
_atom_sites_solution_hydrogens geom
_atom_sites_solution_primary direct
_atom_sites_solution_secondary difmap
_audit_creation_method SHELXL-97
_cell_angle_alpha 90.00
_cell_angle_beta 102.2890(10)
_cell_angle_gamma 90.00
_cell_formula_units_Z 4
_cell_length_a 7.9199(6)
_cell_length_b 22.3821(18)
_cell_length_c 15.4550(12)
_cell_measurement_reflns_used 8160
_cell_measurement_temperature 296
_cell_measurement_theta_max 28.32
_cell_measurement_theta_min 2.27
_cell_volume 2676.8(4)
_computing_cell_refinement 'APEX2 (Bruker AXS, 2006)'
_computing_data_collection 'APEX2 (Bruker AXS, 2006)'
_computing_data_reduction 'SAINT (Bruker AXS, 2004)'
_computing_molecular_graphics 'XSHEL (Bruker AXS,2002)'
_computing_publication_material 'XCIF (Bruker AXS, 2001)'
_computing_structure_refinement 'SHELXL-97 (Sheldrick, 1997)'
_computing_structure_solution 'SHELXS-97 (Sheldrick, 1997)'
_diffrn_ambient_temperature 296
_diffrn_detector_area_resol_mean 8.333
_diffrn_measured_fraction_theta_full 0.908
_diffrn_measured_fraction_theta_max 0.908
_diffrn_measurement_device_type 'Bruker APEXII CCD area detector'
_diffrn_measurement_method 'phi and omega scans'
_diffrn_radiation_monochromator graphite
_diffrn_radiation_source 'fine-focus sealed tube'
_diffrn_radiation_type MoK\a
_diffrn_radiation_wavelength 0.71073
_diffrn_reflns_av_R_equivalents 0.0162
_diffrn_reflns_av_sigmaI/netI 0.0197
_diffrn_reflns_limit_h_max 10
_diffrn_reflns_limit_h_min -10
_diffrn_reflns_limit_k_max 17
_diffrn_reflns_limit_k_min -29
_diffrn_reflns_limit_l_max 19
_diffrn_reflns_limit_l_min -20
_diffrn_reflns_number 14886
_diffrn_reflns_theta_full 28.42
_diffrn_reflns_theta_max 28.42
_diffrn_reflns_theta_min 1.63
_exptl_absorpt_coefficient_mu 0.188
_exptl_absorpt_correction_type empirical
_exptl_absorpt_process_details
;
SADABS Sheldrick 1996
;
_exptl_crystal_colour colorless
_exptl_crystal_density_diffrn 1.143
_exptl_crystal_description prismatic
_exptl_crystal_F_000 1000
_refine_diff_density_max 0.541
_refine_diff_density_min -0.301
_refine_diff_density_rms 0.114
_refine_ls_extinction_method none
_refine_ls_goodness_of_fit_ref 1.123
_refine_ls_hydrogen_treatment constr
_refine_ls_matrix_type full
_refine_ls_number_parameters 290
_refine_ls_number_reflns 6124
_refine_ls_number_restraints 0
_refine_ls_restrained_S_all 1.123
_refine_ls_R_factor_all 0.0448
_refine_ls_R_factor_gt 0.0384
_refine_ls_shift/su_max 0.079
_refine_ls_shift/su_mean 0.013
_refine_ls_structure_factor_coef Fsqd
_refine_ls_weighting_details 'calc w=1/[\s^2^(Fo^2^)+(0.1000P)^2^+0.0000P] where P=(Fo^2^+2Fc^2^)/3'
_refine_ls_weighting_scheme calc
_refine_ls_wR_factor_gt 0.1292
_refine_ls_wR_factor_ref 0.1381
_reflns_number_gt 5366
_reflns_number_total 6124
_reflns_threshold_expression >2sigma(I)
_cod_data_source_file jo400342y_2g.cif
_cod_data_source_block hoshi1202242m
_cod_original_sg_symbol_H-M 'P 1 21/c 1 '
_cod_database_code 4028200

loop_
_symmetry_equiv_pos_as_xyz
'x, y, z'
'-x, y+1/2, -z+1/2'
'-x, -y, -z'
'x, -y-1/2, z-1/2'

loop_
_atom_site_label
_atom_site_type_symbol
_atom_site_fract_x
_atom_site_fract_y
_atom_site_fract_z
_atom_site_U_iso_or_equiv
_atom_site_adp_type
_atom_site_occupancy
_atom_site_symmetry_multiplicity
_atom_site_calc_flag
_atom_site_refinement_flags
C1 C -0.2371(2) 0.76386(9) 0.68782(11) 0.0508(4) Uani 1 1 d .
H1A H -0.2523 0.8052 0.7011 0.076 Uiso 1 1 calc R
H1B H -0.1933 0.7425 0.7418 0.076 Uiso 1 1 calc R
H1C H -0.3461 0.7472 0.6588 0.076 Uiso 1 1 calc R
C2 C -0.11071(18) 0.75886(6) 0.62777(9) 0.0333(3) Uani 1 1 d .
C3 C 0.05165(19) 0.73321(6) 0.65739(9) 0.0356(3) Uani 1 1 d .
H3 H 0.0817 0.7181 0.7147 0.043 Uiso 1 1 calc R
C4 C 0.16917(17) 0.72989(6) 0.60249(8) 0.0309(3) Uani 1 1 d .
H4 H 0.2775 0.7128 0.6226 0.037 Uiso 1 1 calc R
C5 C 0.12254(16) 0.75240(5) 0.51720(8) 0.0248(3) Uani 1 1 d .
C6 C -0.03912(16) 0.77774(5) 0.48635(8) 0.0295(3) Uani 1 1 d .
H6 H -0.0695 0.7925 0.4289 0.035 Uiso 1 1 calc R
C7 C -0.15444(16) 0.78085(6) 0.54197(9) 0.0329(3) Uani 1 1 d .
H7 H -0.2627 0.7979 0.5216 0.040 Uiso 1 1 calc R
C8 C 0.41530(14) 0.65035(5) 0.38928(8) 0.0252(2) Uani 1 1 d .
C9 C 0.32523(14) 0.59491(5) 0.34157(7) 0.0235(2) Uani 1 1 d .
C10 C 0.14018(14) 0.59354(5) 0.35248(8) 0.0265(3) Uani 1 1 d .
H10 H 0.0639 0.5773 0.2993 0.032 Uiso 1 1 calc R
C11 C 0.10295(15) 0.65921(5) 0.36348(8) 0.0284(3) Uani 1 1 d .
H11A H 0.0798 0.6799 0.3070 0.034 Uiso 1 1 calc R
H11B H 0.0061 0.6647 0.3920 0.034 Uiso 1 1 calc R
C12 C 0.55705(17) 0.63349(7) 0.46900(9) 0.0377(3) Uani 1 1 d .
H12A H 0.6041 0.6691 0.4995 0.057 Uiso 1 1 calc R
H12B H 0.6469 0.6121 0.4492 0.057 Uiso 1 1 calc R
H12C H 0.5092 0.6087 0.5084 0.057 Uiso 1 1 calc R
C13 C 0.48358(19) 0.69113(6) 0.32470(9) 0.0382(3) Uani 1 1 d .
H13A H 0.3925 0.6993 0.2743 0.057 Uiso 1 1 calc R
H13B H 0.5774 0.6717 0.3056 0.057 Uiso 1 1 calc R
H13C H 0.5236 0.7280 0.3538 0.057 Uiso 1 1 calc R
C14 C 0.12146(19) 0.55802(6) 0.43496(9) 0.0394(3) Uani 1 1 d .
H14A H 0.1584 0.5176 0.4297 0.059 Uiso 1 1 calc R
H14B H 0.0027 0.5583 0.4400 0.059 Uiso 1 1 calc R
H14C H 0.1916 0.5760 0.4867 0.059 Uiso 1 1 calc R
C15 C 0.39720(15) 0.55459(5) 0.29485(7) 0.0266(2) Uani 1 1 d .
C16 C 0.57803(17) 0.56114(7) 0.29233(9) 0.0365(3) Uani 1 1 d .
C17 C 0.46612(19) 0.44002(6) 0.20220(10) 0.0381(3) Uani 1 1 d .
H17 H 0.5528 0.4635 0.1803 0.046 Uiso 1 1 calc R
C18 C 0.5623(2) 0.41128(8) 0.28914(12) 0.0565(5) Uani 1 1 d .
H18A H 0.4853 0.3851 0.3113 0.085 Uiso 1 1 calc R
H18B H 0.6026 0.4420 0.3320 0.085 Uiso 1 1 calc R
H18C H 0.6590 0.3888 0.2784 0.085 Uiso 1 1 calc R
C19 C 0.4052(2) 0.39169(7) 0.13210(13) 0.0567(4) Uani 1 1 d .
H19A H 0.5028 0.3688 0.1233 0.085 Uiso 1 1 calc R
H19B H 0.3503 0.4102 0.0773 0.085 Uiso 1 1 calc R
H19C H 0.3244 0.3658 0.1518 0.085 Uiso 1 1 calc R
C20 C 0.09561(17) 0.45759(6) 0.24527(9) 0.0328(3) Uani 1 1 d .
H20 H 0.0289 0.4896 0.2655 0.039 Uiso 1 1 calc R
C21 C 0.1420(2) 0.41295(7) 0.32187(13) 0.0527(4) Uani 1 1 d .
H21A H 0.0395 0.4022 0.3420 0.079 Uiso 1 1 calc R
H21B H 0.2237 0.4309 0.3697 0.079 Uiso 1 1 calc R
H21C H 0.1920 0.3778 0.3019 0.079 Uiso 1 1 calc R
C22 C -0.0249(2) 0.42781(8) 0.16530(12) 0.0519(4) Uani 1 1 d .
H22A H 0.0363 0.3964 0.1428 0.078 Uiso 1 1 calc R
H22B H -0.0621 0.4571 0.1198 0.078 Uiso 1 1 calc R
H22C H -0.1237 0.4114 0.1836 0.078 Uiso 1 1 calc R
C23 C 0.21623(19) 0.53550(6) 0.10463(9) 0.0374(3) Uani 1 1 d .
H23 H 0.1676 0.5055 0.0600 0.045 Uiso 1 1 calc R
C24 C 0.0722(2) 0.58079(7) 0.10729(11) 0.0520(4) Uani 1 1 d .
H24A H 0.1164 0.6123 0.1479 0.078 Uiso 1 1 calc R
H24B H -0.0213 0.5612 0.1264 0.078 Uiso 1 1 calc R
H24C H 0.0312 0.5972 0.0492 0.078 Uiso 1 1 calc R
C25 C 0.3643(3) 0.56608(9) 0.07202(11) 0.0595(5) Uani 1 1 d .
H25A H 0.3203 0.5840 0.0153 0.089 Uiso 1 1 calc R
H25B H 0.4507 0.5370 0.0669 0.089 Uiso 1 1 calc R
H25C H 0.4145 0.5964 0.1135 0.089 Uiso 1 1 calc R
N1 N 0.26690(12) 0.67955(4) 0.42088(6) 0.0252(2) Uani 1 1 d .
N2 N 0.71988(15) 0.56245(7) 0.28664(10) 0.0563(4) Uani 1 1 d .
O1 O 0.20783(13) 0.78801(4) 0.37358(6) 0.0377(2) Uani 1 1 d .
O2 O 0.44202(12) 0.76223(4) 0.50032(7) 0.0382(2) Uani 1 1 d .
S1 S 0.27247(4) 0.750306(12) 0.44853(2) 0.02695(12) Uani 1 1 d .
Si1 Si 0.28871(4) 0.494303(15) 0.21290(2) 0.02637(12) Uani 1 1 d .

loop_
_atom_site_aniso_label
_atom_site_aniso_U_11
_atom_site_aniso_U_22
_atom_site_aniso_U_33
_atom_site_aniso_U_23
_atom_site_aniso_U_13
_atom_site_aniso_U_12
C1 0.0432(9) 0.0709(11) 0.0448(9) -0.0123(8) 0.0241(7) -0.0079(8)
C2 0.0314(7) 0.0376(7) 0.0340(7) -0.0119(5) 0.0139(5) -0.0083(5)
C3 0.0414(8) 0.0424(7) 0.0244(6) -0.0007(5) 0.0102(5) -0.0007(6)
C4 0.0311(6) 0.0348(6) 0.0265(6) -0.0012(5) 0.0052(5) 0.0051(5)
C5 0.0256(6) 0.0254(6) 0.0237(6) -0.0054(4) 0.0061(5) -0.0036(4)
C6 0.0266(6) 0.0325(6) 0.0284(6) 0.0008(5) 0.0035(5) -0.0023(5)
C7 0.0239(6) 0.0370(7) 0.0379(7) -0.0052(5) 0.0065(5) -0.0018(5)
C8 0.0185(5) 0.0325(6) 0.0258(5) -0.0050(5) 0.0073(4) -0.0026(4)
C9 0.0196(5) 0.0303(6) 0.0202(5) 0.0012(4) 0.0032(4) -0.0018(4)
C10 0.0203(6) 0.0319(6) 0.0283(6) -0.0048(5) 0.0075(4) -0.0032(4)
C11 0.0196(6) 0.0342(6) 0.0311(6) -0.0070(5) 0.0045(4) -0.0017(4)
C12 0.0269(6) 0.0499(8) 0.0329(7) -0.0087(6) -0.0018(5) 0.0015(6)
C13 0.0400(7) 0.0394(7) 0.0421(7) -0.0039(6) 0.0247(6) -0.0098(6)
C14 0.0390(7) 0.0426(7) 0.0415(7) 0.0016(6) 0.0197(6) -0.0078(6)
C15 0.0205(5) 0.0347(6) 0.0249(6) -0.0018(5) 0.0053(4) 0.0008(5)
C16 0.0264(6) 0.0460(8) 0.0378(7) -0.0123(6) 0.0083(5) -0.0005(5)
C17 0.0373(7) 0.0340(7) 0.0461(8) -0.0007(6) 0.0162(6) 0.0077(5)
C18 0.0445(9) 0.0573(10) 0.0697(11) 0.0191(8) 0.0162(8) 0.0241(8)
C19 0.0605(11) 0.0429(8) 0.0723(11) -0.0186(8) 0.0269(9) 0.0071(8)
C20 0.0301(6) 0.0280(6) 0.0407(7) -0.0060(5) 0.0083(5) -0.0008(5)
C21 0.0516(10) 0.0440(8) 0.0666(11) 0.0140(8) 0.0219(8) -0.0002(7)
C22 0.0400(8) 0.0519(9) 0.0634(10) -0.0229(8) 0.0100(7) -0.0137(7)
C23 0.0482(8) 0.0350(7) 0.0261(6) 0.0001(5) 0.0019(5) 0.0020(6)
C24 0.0658(11) 0.0442(8) 0.0401(8) 0.0067(7) -0.0019(7) 0.0185(8)
C25 0.0756(12) 0.0628(10) 0.0410(9) 0.0144(8) 0.0145(8) -0.0083(9)
N1 0.0199(5) 0.0294(5) 0.0274(5) -0.0057(4) 0.0072(4) -0.0031(4)
N2 0.0263(6) 0.0756(10) 0.0702(9) -0.0252(8) 0.0173(6) -0.0033(6)
O1 0.0505(6) 0.0331(5) 0.0327(5) 0.0036(4) 0.0163(4) -0.0021(4)
O2 0.0277(5) 0.0445(5) 0.0433(6) -0.0149(4) 0.0097(4) -0.0115(4)
S1 0.02677(19) 0.02905(19) 0.02669(19) -0.00430(10) 0.00940(13) -0.00603(11)
Si1 0.0266(2) 0.02687(19) 0.02528(19) -0.00195(12) 0.00470(14) 0.00330(12)

loop_
_atom_type_symbol
_atom_type_description
_atom_type_scat_dispersion_real
_atom_type_scat_dispersion_imag
_atom_type_scat_source
C C 0.0033 0.0016 'International Tables Vol C Tables 4.2.6.8 and 6.1.1.4'
H H 0.0000 0.0000 'International Tables Vol C Tables 4.2.6.8 and 6.1.1.4'
N N 0.0061 0.0033 'International Tables Vol C Tables 4.2.6.8 and 6.1.1.4'
O O 0.0106 0.0060 'International Tables Vol C Tables 4.2.6.8 and 6.1.1.4'
Si Si 0.0817 0.0704 'International Tables Vol C Tables 4.2.6.8 and 6.1.1.4'
S S 0.1246 0.1234 'International Tables Vol C Tables 4.2.6.8 and 6.1.1.4'

loop_
_geom_angle_atom_site_label_1
_geom_angle_atom_site_label_2
_geom_angle_atom_site_label_3
_geom_angle
C7 C2 C3 119.03(12)
C7 C2 C1 119.93(13)
C3 C2 C1 121.04(13)
C4 C3 C2 120.87(12)
C3 C4 C5 118.95(12)
C6 C5 C4 120.98(12)
C6 C5 S1 119.78(10)
C4 C5 S1 119.23(10)
C5 C6 C7 119.32(12)
C2 C7 C6 120.85(12)
N1 C8 C12 109.53(10)
N1 C8 C13 111.01(10)
C12 C8 C13 111.82(11)
N1 C8 C9 100.97(8)
C12 C8 C9 111.93(10)
C13 C8 C9 111.09(10)
C15 C9 C10 125.03(10)
C15 C9 C8 126.00(10)
C10 C9 C8 108.95(9)
C9 C10 C11 102.08(9)
C9 C10 C14 111.74(10)
C11 C10 C14 110.70(10)
N1 C11 C10 101.47(9)
C9 C15 C16 118.51(11)
C9 C15 Si1 129.68(9)
C16 C15 Si1 111.04(8)
N2 C16 C15 174.84(15)
C19 C17 C18 110.19(13)
C19 C17 Si1 112.75(10)
C18 C17 Si1 115.55(11)
C21 C20 C22 110.05(13)
C21 C20 Si1 114.34(10)
C22 C20 Si1 111.85(10)
C24 C23 C25 109.84(13)
C24 C23 Si1 112.72(10)
C25 C23 Si1 113.56(11)
C11 N1 C8 108.43(9)
C11 N1 S1 115.17(8)
C8 N1 S1 121.46(7)
O1 S1 O2 118.12(6)
O1 S1 N1 111.86(5)
O2 S1 N1 107.18(6)
O1 S1 C5 107.54(6)
O2 S1 C5 109.35(6)
N1 S1 C5 101.51(5)
C23 Si1 C20 109.59(6)
C23 Si1 C17 109.11(7)
C20 Si1 C17 113.64(6)
C23 Si1 C15 104.46(6)
C20 Si1 C15 113.76(5)
C17 Si1 C15 105.80(6)

loop_
_geom_bond_atom_site_label_1
_geom_bond_atom_site_label_2
_geom_bond_distance
C1 C2 1.5067(19)
C2 C7 1.3874(19)
C2 C3 1.3936(19)
C3 C4 1.3885(19)
C4 C5 1.3859(17)
C5 C6 1.3887(17)
C5 S1 1.7536(13)
C6 C7 1.3829(18)
C8 N1 1.5137(14)
C8 C12 1.5271(17)
C8 C13 1.5334(17)
C8 C9 1.5389(15)
C9 C15 1.3550(16)
C9 C10 1.5108(15)
C10 C11 1.5158(17)
C10 C14 1.5359(18)
C11 N1 1.4799(14)
C15 C16 1.4484(17)
C15 Si1 1.9234(12)
C16 N2 1.1458(18)
C17 C19 1.534(2)
C17 C18 1.537(2)
C17 Si1 1.8913(14)
C20 C21 1.533(2)
C20 C22 1.5429(19)
C20 Si1 1.8947(14)
C23 C24 1.533(2)
C23 C25 1.532(2)
C23 Si1 1.8898(13)
N1 S1 1.6384(10)
O1 S1 1.4364(10)
O2 S1 1.4345(9)
